data_1561064
loop_
_publ_author_name
'Dolyniuk, Juli-Anna'
'Lee, Shannon'
'Tran, Nhon'
'Wang, Jian'
'Wang, Lin-Lin'
'Kovnir, Kirill'

_publ_section_title
;
 Eu2P7X and Ba2As7X (X&#x202F;=&#x202F;Br, I): Chiral double-Zintl salts
 containing heptapnictotricyclane clusters
;
_journal_name_full 'Journal of Solid State Chemistry'
_journal_page_first 195
_journal_page_last 202
_journal_paper_doi 10.1016/j.jssc.2018.04.026
_journal_volume 263
_journal_year 2018
_chemical_formula_sum 'As7 Ba2 I'
_chemical_formula_weight 926.02
_space_group_crystal_system cubic
_space_group_IT_number 198
_space_group_name_Hall 'P 2ac 2ab 3'
_space_group_name_H-M_alt 'P 21 3'
_atom_sites_solution_hydrogens .
_cell_angle_alpha 90
_cell_angle_beta 90
_cell_angle_gamma 90
_cell_formula_units_Z 4
_cell_length_a 10.5584(9)
_cell_length_b 10.5584(9)
_cell_length_c 10.5584(9)
_cell_measurement_reflns_used 3791
_cell_measurement_temperature 90(2)
_cell_measurement_theta_max 26.35
_cell_measurement_theta_min 2.73
_cell_volume 1177.05(17)
_computing_structure_refinement 'SHELXL-2016/6 (Sheldrick, 2016)'
_diffrn_ambient_temperature 90(2)
_diffrn_measured_fraction_theta_full 0.995
_diffrn_measured_fraction_theta_max 0.922
_diffrn_measurement_device_type 'Bruker APEX II CCD area-detector'
_diffrn_measurement_method 'profile data from \w scans'
_diffrn_radiation_type MoK\a
_diffrn_radiation_wavelength 0.71073
_diffrn_reflns_av_R_equivalents 0.0912
_diffrn_reflns_av_unetI/netI 0.0953
_diffrn_reflns_Laue_measured_fraction_full 0.995
_diffrn_reflns_Laue_measured_fraction_max 0.922
_diffrn_reflns_limit_h_max 12
_diffrn_reflns_limit_h_min -12
_diffrn_reflns_limit_k_max 10
_diffrn_reflns_limit_k_min -11
_diffrn_reflns_limit_l_max 10
_diffrn_reflns_limit_l_min -12
_diffrn_reflns_number 3791
_diffrn_reflns_point_group_measured_fraction_full 0.968
_diffrn_reflns_point_group_measured_fraction_max 0.878
_diffrn_reflns_theta_full 25.242
_diffrn_reflns_theta_max 26.357
_diffrn_reflns_theta_min 2.728
_diffrn_source 'fine-focus sealed tube'
_exptl_absorpt_coefficient_mu 28.740
_exptl_absorpt_correction_T_max 0.46
_exptl_absorpt_correction_T_min 0.25
_exptl_absorpt_correction_type multi-scan
_exptl_absorpt_process_details 'SADABS v2.03 (Bruker, 2003)'
_exptl_crystal_colour black
_exptl_crystal_density_diffrn 5.226
_exptl_crystal_description block
_exptl_crystal_F_000 1584
_exptl_crystal_size_max 0.070
_exptl_crystal_size_mid 0.070
_exptl_crystal_size_min 0.030
_refine_diff_density_max 1.262
_refine_diff_density_min -1.452
_refine_diff_density_rms 0.359
_refine_ls_abs_structure_details
;
 Flack x determined using 195 quotients [(I+)-(I-)]/[(I+)+(I-)]
 (Parsons, Flack and Wagner, Acta Cryst. B69 (2013) 249-259).
;
_refine_ls_abs_structure_Flack 0.07(5)
_refine_ls_extinction_coef .
_refine_ls_extinction_method none
_refine_ls_goodness_of_fit_ref 1.051
_refine_ls_hydrogen_treatment undef
_refine_ls_matrix_type full
_refine_ls_number_parameters 31
_refine_ls_number_reflns 723
_refine_ls_number_restraints 0
_refine_ls_restrained_S_all 1.051
_refine_ls_R_factor_all 0.0769
_refine_ls_R_factor_gt 0.0445
_refine_ls_shift/su_max 0.000
_refine_ls_shift/su_mean 0.000
_refine_ls_structure_factor_coef Fsqd
_refine_ls_weighting_details 'w=1/[\s^2^(Fo^2^)+(0.0145P)^2^] where P=(Fo^2^+2Fc^2^)/3'
_refine_ls_weighting_scheme calc
_refine_ls_wR_factor_gt 0.0540
_refine_ls_wR_factor_ref 0.0594
_reflns_Friedel_coverage 0.643
_reflns_Friedel_fraction_full 0.929
_reflns_Friedel_fraction_max 0.818
_reflns_number_gt 573
_reflns_number_total 723
_reflns_threshold_expression 'I > 2\s(I)'
_cod_data_source_file JSSC-2018-263-195.cif
_cod_data_source_block 1
_cod_original_cell_volume 1177.0(3)
_cod_database_code 1561064
_shelx_space_group_comment
;
The symmetry employed for this shelxl refinement is uniquely defined
by the following loop, which should always be used as a source of
symmetry information in preference to the above space-group names.
They are only intended as comments.
;
_shelx_estimated_absorpt_t_min 0.238
_shelx_estimated_absorpt_t_max 0.479

loop_
_space_group_symop_operation_xyz
'x, y, z'
'-x+1/2, -y, z+1/2'
'-x, y+1/2, -z+1/2'
'x+1/2, -y+1/2, -z'
'z, x, y'
'z+1/2, -x+1/2, -y'
'-z+1/2, -x, y+1/2'
'-z, x+1/2, -y+1/2'
'y, z, x'
'-y, z+1/2, -x+1/2'
'y+1/2, -z+1/2, -x'
'-y+1/2, -z, x+1/2'

loop_
_atom_site_label
_atom_site_type_symbol
_atom_site_fract_x
_atom_site_fract_y
_atom_site_fract_z
_atom_site_U_iso_or_equiv
_atom_site_adp_type
_atom_site_occupancy
_atom_site_site_symmetry_order
_atom_site_calc_flag
_atom_site_refinement_flags_posn
_atom_site_refinement_flags_adp
_atom_site_refinement_flags_occupancy
_atom_site_disorder_assembly
_atom_site_disorder_group
As1 As 0.01755(18) 0.36124(18) 0.44602(16) 0.0040(5) Uani 1 1 d . . . . .
As2 As 0.13564(19) 0.18723(17) 0.52900(17) 0.0037(5) Uani 1 1 d . . . . .
As3 As 0.78169(17) 0.78169(17) 0.78169(17) 0.0037(8) Uani 1 3 d S T P . .
I1 I 0.15102(12) 0.15102(12) 0.15102(12) 0.0068(5) Uani 1 3 d S T P . .
Ba1 Ba 0.60026(10) 0.60026(10) 0.60026(10) 0.0053(5) Uani 1 3 d S T P . .
Ba2 Ba 0.34165(10) 0.34165(10) 0.34165(10) 0.0030(5) Uani 1 3 d S T P . .

loop_
_atom_site_aniso_label
_atom_site_aniso_U_11
_atom_site_aniso_U_22
_atom_site_aniso_U_33
_atom_site_aniso_U_23
_atom_site_aniso_U_13
_atom_site_aniso_U_12
As1 0.0046(11) 0.0041(11) 0.0034(10) -0.0006(9) 0.0001(8) -0.0001(9)
As2 0.0041(11) 0.0025(10) 0.0044(11) -0.0003(8) 0.0015(9) 0.0004(8)
As3 0.0037(8) 0.0037(8) 0.0037(8) 0.0003(9) 0.0003(9) 0.0003(9)
I1 0.0068(5) 0.0068(5) 0.0068(5) -0.0022(5) -0.0022(5) -0.0022(5)
Ba1 0.0053(5) 0.0053(5) 0.0053(5) -0.0017(5) -0.0017(5) -0.0017(5)
Ba2 0.0030(5) 0.0030(5) 0.0030(5) 0.0005(5) 0.0005(5) 0.0005(5)

loop_
_atom_type_symbol
_atom_type_description
_atom_type_scat_dispersion_real
_atom_type_scat_dispersion_imag
_atom_type_scat_source
As As 0.0499 2.0058 'International Tables Vol C Tables 4.2.6.8 and 6.1.1.4'
I I -0.4742 1.8119 'International Tables Vol C Tables 4.2.6.8 and 6.1.1.4'
Ba Ba -0.3244 2.2819 'International Tables Vol C Tables 4.2.6.8 and 6.1.1.4'

loop_
_geom_angle_atom_site_label_1
_geom_angle_atom_site_label_2
_geom_angle_atom_site_label_3
_geom_angle
_geom_angle_site_symmetry_1
_geom_angle_site_symmetry_3
As2 As1 As1 104.26(7) . 12_565
As2 As1 As1 104.54(6) . 6_456
As1 As1 As1 60.0 12_565 6_456
As2 As1 Ba2 64.64(6) . .
As1 As1 Ba2 69.84(9) 12_565 .
As1 As1 Ba2 124.13(8) 6_456 .
As2 As1 Ba2 65.45(6) . 4_456
As1 As1 Ba2 123.62(7) 12_565 4_456
As1 As1 Ba2 69.27(8) 6_456 4_456
Ba2 As1 Ba2 130.09(5) . 4_456
As2 As1 Ba1 126.42(7) . 2_564
As1 As1 Ba1 111.12(7) 12_565 2_564
As1 As1 Ba1 127.65(3) 6_456 2_564
Ba2 As1 Ba1 91.30(5) . 2_564
Ba2 As1 Ba1 118.76(6) 4_456 2_564
As1 As2 As3 100.13(10) . 3_646
As1 As2 Ba1 119.33(8) . 4_456
As3 As2 Ba1 139.21(10) 3_646 4_456
As1 As2 Ba2 75.45(6) . .
As3 As2 Ba2 93.05(7) 3_646 .
Ba1 As2 Ba2 105.78(6) 4_456 .
As1 As2 Ba2 74.93(7) . 4_456
As3 As2 Ba2 91.99(6) 3_646 4_456
Ba1 As2 Ba2 88.89(6) 4_456 4_456
Ba2 As2 Ba2 150.37(7) . 4_456
As2 As3 As2 101.22(10) 11_566 7_665
As2 As3 As2 101.22(10) 11_566 3_656
As2 As3 As2 101.22(10) 7_665 3_656
As2 As3 Ba1 116.82(8) 11_566 .
As2 As3 Ba1 116.82(8) 7_665 .
As2 As3 Ba1 116.82(8) 3_656 .
Ba2 I1 Ba1 94.94(3) . 4_456
Ba2 I1 Ba1 94.94(3) . 2_564
Ba1 I1 Ba1 119.266(10) 4_456 2_564
Ba2 I1 Ba1 94.94(3) . 3_645
Ba1 I1 Ba1 119.266(10) 4_456 3_645
Ba1 I1 Ba1 119.266(10) 2_564 3_645
As3 Ba1 As2 133.96(4) . 12_565
As3 Ba1 As2 133.96(4) . 8_655
As2 Ba1 As2 77.13(7) 12_565 8_655
As3 Ba1 As2 133.96(4) . 4_556
As2 Ba1 As2 77.13(7) 12_565 4_556
As2 Ba1 As2 77.13(7) 8_655 4_556
As3 Ba1 I1 85.53(3) . 4_556
As2 Ba1 I1 76.38(4) 12_565 4_556
As2 Ba1 I1 140.13(6) 8_655 4_556
As2 Ba1 I1 68.30(4) 4_556 4_556
As3 Ba1 I1 85.53(3) . 3_655
As2 Ba1 I1 140.13(6) 12_565 3_655
As2 Ba1 I1 68.30(4) 8_655 3_655
As2 Ba1 I1 76.38(4) 4_556 3_655
I1 Ba1 I1 119.399(8) 4_556 3_655
As3 Ba1 I1 85.53(3) . 2_565
As2 Ba1 I1 68.30(4) 12_565 2_565
As2 Ba1 I1 76.38(4) 8_655 2_565
As2 Ba1 I1 140.13(6) 4_556 2_565
I1 Ba1 I1 119.399(8) 4_556 2_565
I1 Ba1 I1 119.399(8) 3_655 2_565
As3 Ba1 As1 65.24(4) . 10_655
As2 Ba1 As1 120.96(4) 12_565 10_655
As2 Ba1 As1 69.33(5) 8_655 10_655
As2 Ba1 As1 135.30(4) 4_556 10_655
I1 Ba1 As1 150.54(6) 4_556 10_655
I1 Ba1 As1 64.38(4) 3_655 10_655
I1 Ba1 As1 57.58(4) 2_565 10_655
As3 Ba1 As1 65.24(4) . 6_556
As2 Ba1 As1 135.30(4) 12_565 6_556
As2 Ba1 As1 120.96(4) 8_655 6_556
As2 Ba1 As1 69.33(5) 4_556 6_556
I1 Ba1 As1 64.38(4) 4_556 6_556
I1 Ba1 As1 57.58(4) 3_655 6_556
I1 Ba1 As1 150.54(6) 2_565 6_556
As1 Ba1 As1 103.70(5) 10_655 6_556
As3 Ba1 As1 65.24(4) . 2_565
As2 Ba1 As1 69.33(5) 12_565 2_565
As2 Ba1 As1 135.30(4) 8_655 2_565
As2 Ba1 As1 120.96(4) 4_556 2_565
I1 Ba1 As1 57.58(4) 4_556 2_565
I1 Ba1 As1 150.54(6) 3_655 2_565
I1 Ba1 As1 64.38(4) 2_565 2_565
As1 Ba1 As1 103.70(5) 10_655 2_565
As1 Ba1 As1 103.70(5) 6_556 2_565
As3 Ba1 Ba2 180.00(8) . .
As2 Ba1 Ba2 46.04(4) 12_565 .
As2 Ba1 Ba2 46.04(4) 8_655 .
As2 Ba1 Ba2 46.04(4) 4_556 .
I1 Ba1 Ba2 94.47(3) 4_556 .
I1 Ba1 Ba2 94.47(3) 3_655 .
I1 Ba1 Ba2 94.47(3) 2_565 .
As1 Ba1 Ba2 114.76(4) 10_655 .
As1 Ba1 Ba2 114.76(4) 6_556 .
As1 Ba1 Ba2 114.76(4) 2_565 .
As2 Ba2 As2 110.63(4) 9 5
As2 Ba2 As2 110.62(4) 9 .
As2 Ba2 As2 110.63(4) 5 .
As2 Ba2 As2 108.08(2) 9 12_565
As2 Ba2 As2 138.97(5) 5 12_565
As2 Ba2 As2 66.43(6) . 12_565
As2 Ba2 As2 66.43(6) 9 8_655
As2 Ba2 As2 108.08(2) 5 8_655
As2 Ba2 As2 138.97(5) . 8_655
As2 Ba2 As2 75.63(6) 12_565 8_655
As2 Ba2 As2 138.97(5) 9 4_556
As2 Ba2 As2 66.43(6) 5 4_556
As2 Ba2 As2 108.08(2) . 4_556
As2 Ba2 As2 75.63(6) 12_565 4_556
As2 Ba2 As2 75.63(6) 8_655 4_556
As2 Ba2 I1 71.71(5) 9 .
As2 Ba2 I1 71.71(5) 5 .
As2 Ba2 I1 71.71(5) . .
As2 Ba2 I1 134.93(4) 12_565 .
As2 Ba2 I1 134.93(4) 8_655 .
As2 Ba2 I1 134.93(4) 4_556 .
As2 Ba2 As1 138.13(7) 9 5
As2 Ba2 As1 39.91(5) 5 5
As2 Ba2 As1 72.74(5) . 5
As2 Ba2 As1 110.87(5) 12_565 5
As2 Ba2 As1 138.48(5) 8_655 5
As2 Ba2 As1 67.23(4) 4_556 5
I1 Ba2 As1 70.20(4) . 5
As2 Ba2 As1 39.91(5) 9 9
As2 Ba2 As1 72.74(5) 5 9
As2 Ba2 As1 138.13(7) . 9
As2 Ba2 As1 138.48(5) 12_565 9
As2 Ba2 As1 67.23(4) 8_655 9
As2 Ba2 As1 110.87(5) 4_556 9
I1 Ba2 As1 70.20(4) . 9
As1 Ba2 As1 109.14(4) 5 9
As2 Ba2 As1 72.74(5) 9 .
As2 Ba2 As1 138.13(7) 5 .
As2 Ba2 As1 39.91(5) . .
As2 Ba2 As1 67.23(4) 12_565 .
As2 Ba2 As1 110.87(5) 8_655 .
As2 Ba2 As1 138.48(5) 4_556 .
I1 Ba2 As1 70.20(4) . .
As1 Ba2 As1 109.14(4) 5 .
As1 Ba2 As1 109.14(4) 9 .
As2 Ba2 As1 71.34(5) 9 12_565
As2 Ba2 As1 177.73(4) 5 12_565
As2 Ba2 As1 67.36(4) . 12_565
As2 Ba2 As1 39.62(5) 12_565 12_565
As2 Ba2 As1 73.64(5) 8_655 12_565
As2 Ba2 As1 112.94(6) 4_556 12_565
I1 Ba2 As1 108.21(4) . 12_565
As1 Ba2 As1 137.84(3) 5 12_565
As1 Ba2 As1 109.42(2) 9 12_565
As1 Ba2 As1 40.88(6) . 12_565
As2 Ba2 As1 177.73(4) 9 4_556
As2 Ba2 As1 67.36(4) 5 4_556
As2 Ba2 As1 71.34(5) . 4_556
As2 Ba2 As1 73.64(5) 12_565 4_556
As2 Ba2 As1 112.94(6) 8_655 4_556
As2 Ba2 As1 39.62(5) 4_556 4_556
I1 Ba2 As1 108.21(4) . 4_556
As1 Ba2 As1 40.88(6) 5 4_556
As1 Ba2 As1 137.84(3) 9 4_556
As1 Ba2 As1 109.42(2) . 4_556
As1 Ba2 As1 110.70(4) 12_565 4_556

loop_
_geom_bond_atom_site_label_1
_geom_bond_atom_site_label_2
_geom_bond_distance
_geom_bond_site_symmetry_2
As1 As2 2.387(3) .
As1 As1 2.520(3) 12_565
As1 As1 2.520(3) 6_456
As1 Ba2 3.601(2) .
As1 Ba2 3.614(2) 4_456
As1 Ba1 3.8781(18) 2_564
As2 As3 2.398(2) 3_646
As2 Ba1 3.349(2) 4_456
As2 Ba2 3.362(2) .
As2 Ba2 3.405(2) 4_456
As3 Ba1 3.318(4) .
I1 Ba2 3.486(3) .
I1 Ba1 3.7713(4) 4_456
I1 Ba1 3.7713(4) 2_564
I1 Ba1 3.7713(4) 3_645
Ba1 Ba2 4.729(3) .
